data_7237543
loop_
_publ_author_name
'Gesevi\<cius, Donatas'
'Neels, Antonia'
'Duch\^ene, L\'eo'
'Hack, Erwin'
'Heier, Jakob'
'N\"uesch, Frank'

_publ_section_title
;
 Physical vapour deposition of cyanine salts and their first application
 in organic electronic devices
;
_journal_issue 2
_journal_name_full 'Journal of Materials Chemistry C'
_journal_page_first 414
_journal_paper_doi 10.1039/C8TC05286G
_journal_volume 7
_journal_year 2019
_chemical_formula_sum 'C27 H33 I N2'
_chemical_formula_weight 512.45
_space_group_crystal_system monoclinic
_space_group_IT_number 14
_space_group_name_Hall '-P 2ybc'
_space_group_name_H-M_alt 'P 1 21/c 1'
_atom_sites_solution_hydrogens geom
_audit_creation_method SHELXL-2014/7
_audit_update_record
;
2018-04-01 deposited with the CCDC.
2018-11-05 downloaded from the CCDC.
;
_cell_angle_alpha 90
_cell_angle_beta 95.735(5)
_cell_angle_gamma 90
_cell_formula_units_Z 8
_cell_length_a 15.9149(11)
_cell_length_b 20.6750(17)
_cell_length_c 15.4852(10)
_cell_measurement_reflns_used 29789
_cell_measurement_temperature 173(2)
_cell_measurement_theta_max 25.66
_cell_measurement_theta_min 1.29
_cell_volume 5069.8(6)
_computing_cell_refinement 'STOE X-AREA'
_computing_data_collection 'STOE X-AREA'
_computing_data_reduction 'STOE X-RED'
_computing_structure_refinement 'SHELXL-2014/7 (Sheldrick, 2014)'
_diffrn_ambient_temperature 173(2)
_diffrn_detector_area_resol_mean 6.67
_diffrn_measured_fraction_theta_full 0.967
_diffrn_measured_fraction_theta_max 0.965
_diffrn_measurement_device_type 'STOE IPDS 2'
_diffrn_measurement_method 'rotation method'
_diffrn_radiation_type MoK\a
_diffrn_radiation_wavelength 0.71073
_diffrn_reflns_av_R_equivalents 0.0653
_diffrn_reflns_av_unetI/netI 0.0441
_diffrn_reflns_Laue_measured_fraction_full 0.967
_diffrn_reflns_Laue_measured_fraction_max 0.965
_diffrn_reflns_limit_h_max 18
_diffrn_reflns_limit_h_min -18
_diffrn_reflns_limit_k_max 24
_diffrn_reflns_limit_k_min -24
_diffrn_reflns_limit_l_max 17
_diffrn_reflns_limit_l_min -18
_diffrn_reflns_number 32840
_diffrn_reflns_point_group_measured_fraction_full 0.967
_diffrn_reflns_point_group_measured_fraction_max 0.965
_diffrn_reflns_theta_full 25.242
_diffrn_reflns_theta_max 25.255
_diffrn_reflns_theta_min 1.286
_diffrn_source 'sealed X-ray tube, 12 x 0.4 mm long-fine focus'
_exptl_absorpt_coefficient_mu 1.278
_exptl_absorpt_correction_type semi-empirical
_exptl_crystal_colour red
_exptl_crystal_density_diffrn 1.343
_exptl_crystal_description block
_exptl_crystal_F_000 2096
_exptl_crystal_size_max 0.500
_exptl_crystal_size_mid 0.450
_exptl_crystal_size_min 0.400
_refine_diff_density_max 1.055
_refine_diff_density_min -1.594
_refine_diff_density_rms 0.088
_refine_ls_extinction_method none
_refine_ls_goodness_of_fit_ref 1.054
_refine_ls_hydrogen_treatment constr
_refine_ls_matrix_type full
_refine_ls_number_parameters 560
_refine_ls_number_reflns 8866
_refine_ls_number_restraints 4
_refine_ls_restrained_S_all 1.054
_refine_ls_R_factor_all 0.0563
_refine_ls_R_factor_gt 0.0409
_refine_ls_shift/su_max 0.001
_refine_ls_shift/su_mean 0.000
_refine_ls_structure_factor_coef Fsqd
_refine_ls_weighting_details 'w=1/[\s^2^(Fo^2^)+(0.0527P)^2^+4.0203P] where P=(Fo^2^+2Fc^2^)/3'
_refine_ls_weighting_scheme calc
_refine_ls_wR_factor_gt 0.0975
_refine_ls_wR_factor_ref 0.1107
_reflns_Friedel_coverage 0.000
_reflns_number_gt 6769
_reflns_number_total 8866
_reflns_threshold_expression 'I > 2\s(I)'
_cod_data_source_file c8tc05286g2.cif
_cod_data_source_block CY3I
_cod_original_sg_symbol_H-M 'P 21/c'
_cod_database_code 7237543
_shelx_shelxl_version_number 2014/7
_shelx_space_group_comment
; 
The symmetry employed for this shelxl refinement is uniquely defined 
by the following loop, which should always be used as a source of 
symmetry information in preference to the above space-group names. 
They are only intended as comments. 
;
_shelx_estimated_absorpt_t_min 0.567
_shelx_estimated_absorpt_t_max 0.629

loop_
_space_group_symop_operation_xyz
'x, y, z'
'-x, y+1/2, -z+1/2'
'-x, -y, -z'
'x, -y-1/2, z-1/2'

loop_
_atom_site_label
_atom_site_type_symbol
_atom_site_fract_x
_atom_site_fract_y
_atom_site_fract_z
_atom_site_U_iso_or_equiv
_atom_site_adp_type
_atom_site_occupancy
_atom_site_site_symmetry_order
_atom_site_calc_flag
_atom_site_refinement_flags_posn
_atom_site_refinement_flags_adp
_atom_site_refinement_flags_occupancy
_atom_site_disorder_assembly
_atom_site_disorder_group
C1 C 0.0125(2) -0.05675(17) 0.5982(2) 0.0369(8) Uani 1 1 d . . . . .
C2 C 0.0337(3) -0.09131(18) 0.5278(2) 0.0440(9) Uani 1 1 d . . . . .
H2A H 0.0908 -0.0996 0.5184 0.053 Uiso 1 1 calc R U . . .
C3 C -0.0333(3) -0.1135(2) 0.4710(3) 0.0500(10) Uani 1 1 d . . . . .
H3A H -0.0217 -0.1379 0.4215 0.060 Uiso 1 1 calc R U . . .
C4 C -0.1160(3) -0.1010(2) 0.4845(3) 0.0526(10) Uani 1 1 d . . . . .
H4A H -0.1602 -0.1158 0.4436 0.063 Uiso 1 1 calc R U . . .
C5 C -0.1356(3) -0.0670(2) 0.5572(3) 0.0478(9) Uani 1 1 d . . . . .
H5A H -0.1927 -0.0593 0.5671 0.057 Uiso 1 1 calc R U . . .
C6 C -0.0703(2) -0.04484(18) 0.6146(2) 0.0393(8) Uani 1 1 d . . . . .
C7 C -0.0702(2) -0.00877(18) 0.6994(2) 0.0387(8) Uani 1 1 d . . . . .
C8 C 0.0243(2) 0.00282(17) 0.7230(2) 0.0366(8) Uani 1 1 d . . . . .
C9 C 0.0645(2) 0.03743(18) 0.7923(2) 0.0415(8) Uani 1 1 d . . . . .
H9A H 0.1244 0.0392 0.7961 0.050 Uiso 1 1 calc R U . . .
C10 C 0.0263(2) 0.06949(18) 0.8560(2) 0.0400(8) Uani 1 1 d . . . . .
H10A H -0.0334 0.0679 0.8557 0.048 Uiso 1 1 calc R U . . .
C11 C 0.0740(2) 0.10412(18) 0.9207(2) 0.0417(8) Uani 1 1 d . . . . .
H11A H 0.1335 0.1035 0.9187 0.050 Uiso 1 1 calc R U . . .
C12 C 0.0450(2) 0.13922(17) 0.9874(2) 0.0382(8) Uani 1 1 d . . . . .
C13 C -0.0465(2) 0.1510(2) 1.0081(2) 0.0452(9) Uani 1 1 d . . . . .
C14 C -0.0320(3) 0.1928(2) 1.0879(2) 0.0464(9) Uani 1 1 d . . . . .
C15 C -0.0892(3) 0.2210(3) 1.1379(3) 0.0718(14) Uani 1 1 d . . . . .
H15A H -0.1482 0.2145 1.1249 0.086 Uiso 1 1 calc R U . . .
C16 C -0.0581(4) 0.2589(3) 1.2075(3) 0.0819(16) Uani 1 1 d . . . . .
H16A H -0.0962 0.2778 1.2436 0.098 Uiso 1 1 calc R U . . .
C17 C 0.0271(4) 0.2696(2) 1.2254(3) 0.0728(15) Uani 1 1 d . . . . .
H17A H 0.0463 0.2961 1.2735 0.087 Uiso 1 1 calc R U . . .
C18 C 0.0859(3) 0.2431(2) 1.1753(3) 0.0578(11) Uani 1 1 d . . . . .
H18A H 0.1447 0.2509 1.1872 0.069 Uiso 1 1 calc R U . . .
C19 C 0.0535(3) 0.20464(18) 1.1066(2) 0.0459(9) Uani 1 1 d . . . . .
C20 C 0.1605(2) -0.0300(2) 0.6666(3) 0.0468(9) Uani 1 1 d . . . . .
H20B H 0.1854 0.0109 0.6906 0.056 Uiso 1 1 calc R U . . .
H20A H 0.1765 -0.0348 0.6067 0.056 Uiso 1 1 calc R U . . .
C21 C 0.1959(3) -0.0854(3) 0.7207(4) 0.0832(17) Uani 1 1 d . . . . .
H21C H 0.1707 -0.1259 0.6977 0.100 Uiso 1 1 calc R U . . .
H21B H 0.1828 -0.0796 0.7808 0.100 Uiso 1 1 calc R U . . .
H21A H 0.2572 -0.0871 0.7192 0.100 Uiso 1 1 calc R U . . .
C22 C -0.1037(3) -0.0546(2) 0.7673(3) 0.0528(10) Uani 1 1 d . . . . .
H22A H -0.0700 -0.0943 0.7715 0.063 Uiso 1 1 calc R U . . .
H22B H -0.1629 -0.0653 0.7494 0.063 Uiso 1 1 calc R U . . .
H22C H -0.0995 -0.0330 0.8240 0.063 Uiso 1 1 calc R U . . .
C23 C -0.1225(2) 0.05342(19) 0.6888(3) 0.0470(9) Uani 1 1 d . . . . .
H23A H -0.1782 0.0436 0.6588 0.056 Uiso 1 1 calc R U . . .
H23B H -0.0935 0.0848 0.6548 0.056 Uiso 1 1 calc R U . . .
H23C H -0.1292 0.0716 0.7462 0.056 Uiso 1 1 calc R U . . .
C24 C -0.0950(3) 0.1899(2) 0.9349(3) 0.0594(12) Uani 1 1 d . . . . .
H24A H -0.1038 0.1630 0.8826 0.071 Uiso 1 1 calc R U . . .
H24B H -0.0623 0.2284 0.9225 0.071 Uiso 1 1 calc R U . . .
H24C H -0.1498 0.2031 0.9528 0.071 Uiso 1 1 calc R U . . .
C25 C -0.0930(3) 0.0883(2) 1.0270(3) 0.0634(13) Uani 1 1 d . . . . .
H25C H -0.1506 0.0986 1.0397 0.076 Uiso 1 1 calc R U . . .
H25B H -0.0629 0.0664 1.0770 0.076 Uiso 1 1 calc R U . . .
H25A H -0.0952 0.0599 0.9761 0.076 Uiso 1 1 calc R U . . .
C26 C 0.1881(3) 0.1818(2) 1.0388(3) 0.0553(11) Uani 1 1 d . . . . .
H26A H 0.2136 0.1413 1.0197 0.066 Uiso 1 1 calc R U . . .
H26B H 0.2166 0.1934 1.0966 0.066 Uiso 1 1 calc R U . . .
C27 C 0.2013(3) 0.2349(2) 0.9753(4) 0.0728(15) Uani 1 1 d . . . . .
H27A H 0.1773 0.2752 0.9951 0.087 Uiso 1 1 calc R U . . .
H27B H 0.1734 0.2233 0.9181 0.087 Uiso 1 1 calc R U . . .
H27C H 0.2619 0.2406 0.9714 0.087 Uiso 1 1 calc R U . . .
C28 C 0.3940(2) 0.17239(17) 0.5307(2) 0.0379(8) Uani 1 1 d . . . . .
C29 C 0.3981(3) 0.2033(2) 0.6101(3) 0.0512(10) Uani 1 1 d . . . . .
H29A H 0.3860 0.1814 0.6614 0.061 Uiso 1 1 calc R U . . .
C30 C 0.4208(3) 0.2682(2) 0.6106(3) 0.0625(12) Uani 1 1 d . . . . .
H30A H 0.4248 0.2913 0.6639 0.075 Uiso 1 1 calc R U . . .
C31 C 0.4377(3) 0.3000(2) 0.5359(3) 0.0588(11) Uani 1 1 d . . . . .
H31A H 0.4526 0.3445 0.5385 0.071 Uiso 1 1 calc R U . . .
C32 C 0.4331(2) 0.26771(19) 0.4571(3) 0.0479(9) Uani 1 1 d . . . . .
H32A H 0.4446 0.2895 0.4056 0.058 Uiso 1 1 calc R U . . .
C33 C 0.4115(2) 0.20339(17) 0.4558(2) 0.0370(8) Uani 1 1 d . . . . .
C34 C 0.3998(2) 0.15657(17) 0.3808(2) 0.0347(7) Uani 1 1 d . . . . .
C35 C 0.3758(2) 0.09472(16) 0.4264(2) 0.0346(8) Uani 1 1 d . . . . .
C36 C 0.3606(2) 0.03378(17) 0.3912(2) 0.0380(8) Uani 1 1 d . . . . .
H36A H 0.3491 0.0000 0.4300 0.046 Uiso 1 1 calc R U . . .
C37 C 0.3608(2) 0.01781(18) 0.3043(2) 0.0399(8) Uani 1 1 d . . . . .
H37A H 0.3689 0.0512 0.2637 0.048 Uiso 1 1 calc R U . . .
C38 C 0.3496(2) -0.04496(18) 0.2746(2) 0.0410(9) Uani 1 1 d . . . . .
H38A H 0.3398 -0.0771 0.3163 0.049 Uiso 1 1 calc R U . . .
C39 C 0.3513(3) -0.06497(18) 0.1901(3) 0.0438(9) Uani 1 1 d . . . . .
C40 C 0.3616(2) -0.02512(17) 0.1088(2) 0.0378(8) Uani 1 1 d . . . . .
C41 C 0.3541(2) -0.07646(18) 0.0385(2) 0.0404(8) Uani 1 1 d . . . . .
C42 C 0.3554(2) -0.0721(2) -0.0491(3) 0.0476(9) Uani 1 1 d . . . . .
H42A H 0.3610 -0.0314 -0.0765 0.057 Uiso 1 1 calc R U . . .
C43 C 0.3484(3) -0.1290(2) -0.0972(3) 0.0554(11) Uani 1 1 d . . . . .
H43A H 0.3490 -0.1271 -0.1584 0.067 Uiso 1 1 calc R U . . .
C44 C 0.3406(3) -0.1881(2) -0.0577(3) 0.0578(11) Uani 1 1 d . . . . .
H44A H 0.3368 -0.2262 -0.0922 0.069 Uiso 1 1 calc R U . . .
C45 C 0.3382(3) -0.1933(2) 0.0305(3) 0.0583(11) Uani 1 1 d . . . . .
H45A H 0.3321 -0.2339 0.0578 0.070 Uiso 1 1 calc R U . . .
C46 C 0.3450(3) -0.13659(19) 0.0776(3) 0.0479(10) Uani 1 1 d . . . . .
C47 C 0.3519(2) 0.06072(18) 0.5772(2) 0.0406(8) Uani 1 1 d . . . . .
H47A H 0.3128 0.0276 0.5500 0.049 Uiso 1 1 calc R U . . .
H47B H 0.3230 0.0832 0.6223 0.049 Uiso 1 1 calc R U . . .
C48 C 0.4302(3) 0.0280(2) 0.6189(3) 0.0639(12) Uani 1 1 d . . . . .
H48A H 0.4693 0.0607 0.6451 0.077 Uiso 1 1 calc R U . . .
H48B H 0.4573 0.0039 0.5748 0.077 Uiso 1 1 calc R U . . .
H48C H 0.4148 -0.0018 0.6638 0.077 Uiso 1 1 calc R U . . .
C49 C 0.3262(2) 0.17915(19) 0.3148(3) 0.0454(9) Uani 1 1 d . . . . .
H49A H 0.3355 0.2242 0.2984 0.054 Uiso 1 1 calc R U . . .
H49B H 0.2729 0.1758 0.3411 0.054 Uiso 1 1 calc R U . . .
H49C H 0.3236 0.1517 0.2629 0.054 Uiso 1 1 calc R U . . .
C50 C 0.4830(2) 0.14923(19) 0.3392(3) 0.0444(9) Uani 1 1 d . . . . .
H50A H 0.5273 0.1339 0.3829 0.053 Uiso 1 1 calc R U . . .
H50B H 0.4994 0.1912 0.3167 0.053 Uiso 1 1 calc R U . . .
H50C H 0.4753 0.1180 0.2915 0.053 Uiso 1 1 calc R U . . .
C51 C 0.2930(3) 0.0263(2) 0.0901(3) 0.0573(11) Uani 1 1 d . . . . .
H51A H 0.2988 0.0593 0.1357 0.069 Uiso 1 1 calc R U . . .
H51B H 0.2373 0.0059 0.0889 0.069 Uiso 1 1 calc R U . . .
H51C H 0.2989 0.0465 0.0338 0.069 Uiso 1 1 calc R U . . .
C52 C 0.4506(3) 0.00523(19) 0.1144(3) 0.0491(10) Uani 1 1 d . . . . .
H52A H 0.4932 -0.0288 0.1253 0.059 Uiso 1 1 calc R U . . .
H52B H 0.4567 0.0367 0.1620 0.059 Uiso 1 1 calc R U . . .
H52C H 0.4585 0.0271 0.0596 0.059 Uiso 1 1 calc R U . . .
C53 C 0.3189(6) -0.1801(6) 0.2233(9) 0.049(2) Uani 0.5 1 d D . P A 1
H53B H 0.2878 -0.2151 0.1902 0.058 Uiso 0.5 1 calc R U P A 1
H53A H 0.2850 -0.1640 0.2691 0.058 Uiso 0.5 1 calc R U P A 1
C54 C 0.4075(7) -0.2014(5) 0.2602(7) 0.0676(19) Uani 0.5 1 d D . P A 1
H54C H 0.4046 -0.2447 0.2855 0.081 Uiso 0.5 1 calc R U P A 1
H54B H 0.4298 -0.1709 0.3052 0.081 Uiso 0.5 1 calc R U P A 1
H54A H 0.4448 -0.2023 0.2136 0.081 Uiso 0.5 1 calc R U P A 1
C53A C 0.3583(6) -0.1854(6) 0.2286(9) 0.049(2) Uani 0.5 1 d D . P A 2
H53C H 0.3923 -0.2193 0.2033 0.058 Uiso 0.5 1 calc R U P A 2
H53D H 0.3876 -0.1715 0.2849 0.058 Uiso 0.5 1 calc R U P A 2
C54A C 0.2706(6) -0.2096(5) 0.2394(7) 0.0676(19) Uani 0.5 1 d D . P A 2
H54D H 0.2415 -0.2201 0.1823 0.081 Uiso 0.5 1 calc R U P A 2
H54E H 0.2390 -0.1760 0.2669 0.081 Uiso 0.5 1 calc R U P A 2
H54F H 0.2743 -0.2484 0.2759 0.081 Uiso 0.5 1 calc R U P A 2
N1 N 0.06759(18) -0.02631(14) 0.66381(19) 0.0368(7) Uani 1 1 d . . . . .
N2 N 0.09787(19) 0.17145(14) 1.0457(2) 0.0417(7) Uani 1 1 d . . . . .
N3 N 0.37184(18) 0.10757(14) 0.51109(19) 0.0358(6) Uani 1 1 d . . . . .
N4 N 0.3433(3) -0.12772(15) 0.1664(2) 0.0629(11) Uani 1 1 d D . . . .
I1 I 0.30414(2) 0.10385(2) 0.81784(2) 0.06165(11) Uani 1 1 d . . . . .
I2 I 0.28754(2) -0.12888(2) 0.49563(2) 0.05436(10) Uani 1 1 d . . . . .

loop_
_atom_site_aniso_label
_atom_site_aniso_U_11
_atom_site_aniso_U_22
_atom_site_aniso_U_33
_atom_site_aniso_U_23
_atom_site_aniso_U_13
_atom_site_aniso_U_12
C1 0.043(2) 0.0406(19) 0.0267(18) 0.0000(14) -0.0003(16) -0.0061(15)
C2 0.050(2) 0.047(2) 0.035(2) -0.0048(16) 0.0044(18) -0.0030(17)
C3 0.064(3) 0.053(2) 0.033(2) -0.0066(17) 0.004(2) -0.0081(19)
C4 0.058(3) 0.055(2) 0.042(2) -0.0046(19) -0.006(2) -0.015(2)
C5 0.043(2) 0.061(3) 0.038(2) 0.0008(18) -0.0023(18) -0.0081(18)
C6 0.041(2) 0.046(2) 0.031(2) 0.0034(15) 0.0025(16) -0.0047(16)
C7 0.0354(19) 0.046(2) 0.036(2) 0.0012(16) 0.0067(16) -0.0024(15)
C8 0.0392(19) 0.0418(19) 0.0290(19) 0.0031(15) 0.0040(16) -0.0004(15)
C9 0.0391(19) 0.049(2) 0.037(2) -0.0009(16) 0.0069(17) -0.0027(16)
C10 0.042(2) 0.045(2) 0.033(2) 0.0035(15) 0.0044(16) -0.0002(16)
C11 0.043(2) 0.045(2) 0.037(2) -0.0027(16) 0.0052(17) 0.0023(16)
C12 0.042(2) 0.0389(19) 0.033(2) 0.0064(15) 0.0005(16) -0.0009(15)
C13 0.046(2) 0.056(2) 0.035(2) 0.0001(17) 0.0102(18) 0.0012(18)
C14 0.060(2) 0.055(2) 0.0247(19) -0.0010(16) 0.0063(18) 0.0012(19)
C15 0.074(3) 0.091(4) 0.054(3) -0.014(3) 0.022(3) 0.005(3)
C16 0.098(4) 0.098(4) 0.052(3) -0.021(3) 0.023(3) 0.014(3)
C17 0.117(5) 0.067(3) 0.033(2) -0.013(2) 0.000(3) 0.013(3)
C18 0.082(3) 0.045(2) 0.043(2) -0.0033(18) -0.006(2) 0.005(2)
C19 0.065(3) 0.042(2) 0.031(2) 0.0000(16) 0.0049(19) 0.0051(18)
C20 0.0343(19) 0.068(3) 0.039(2) -0.0080(18) 0.0060(17) 0.0023(18)
C21 0.065(3) 0.126(5) 0.058(3) 0.021(3) 0.007(3) 0.044(3)
C22 0.052(2) 0.063(3) 0.045(2) 0.0067(19) 0.012(2) -0.0097(19)
C23 0.045(2) 0.055(2) 0.040(2) 0.0003(17) 0.0016(18) 0.0071(18)
C24 0.053(2) 0.087(3) 0.038(2) 0.001(2) 0.002(2) 0.019(2)
C25 0.064(3) 0.078(3) 0.051(3) -0.006(2) 0.019(2) -0.024(2)
C26 0.044(2) 0.056(3) 0.063(3) -0.017(2) -0.010(2) 0.0041(18)
C27 0.058(3) 0.053(3) 0.111(4) -0.007(3) 0.028(3) -0.011(2)
C28 0.0408(19) 0.040(2) 0.032(2) -0.0056(15) -0.0009(16) 0.0050(15)
C29 0.056(2) 0.056(2) 0.041(2) -0.0110(18) 0.002(2) 0.0043(19)
C30 0.075(3) 0.059(3) 0.053(3) -0.025(2) 0.004(2) -0.005(2)
C31 0.066(3) 0.042(2) 0.068(3) -0.015(2) 0.005(2) -0.0026(19)
C32 0.049(2) 0.044(2) 0.050(3) -0.0024(18) 0.0035(19) -0.0013(17)
C33 0.0377(18) 0.0385(19) 0.034(2) -0.0043(15) -0.0021(16) 0.0037(15)
C34 0.0371(18) 0.0375(18) 0.0298(19) -0.0006(14) 0.0049(15) -0.0003(14)
C35 0.0327(17) 0.0390(19) 0.0324(19) 0.0000(14) 0.0046(15) 0.0060(14)
C36 0.0417(19) 0.041(2) 0.032(2) -0.0035(15) 0.0077(16) -0.0029(15)
C37 0.040(2) 0.042(2) 0.039(2) -0.0024(16) 0.0102(17) -0.0014(15)
C38 0.054(2) 0.040(2) 0.030(2) -0.0028(15) 0.0112(17) -0.0095(16)
C39 0.057(2) 0.038(2) 0.038(2) -0.0024(16) 0.0138(18) -0.0089(17)
C40 0.044(2) 0.0379(19) 0.032(2) -0.0023(15) 0.0084(16) -0.0027(15)
C41 0.042(2) 0.046(2) 0.034(2) -0.0050(16) 0.0063(17) -0.0019(16)
C42 0.048(2) 0.058(2) 0.037(2) -0.0015(18) 0.0045(18) 0.0033(18)
C43 0.058(3) 0.077(3) 0.029(2) -0.015(2) -0.0044(19) 0.007(2)
C44 0.062(3) 0.058(3) 0.053(3) -0.023(2) 0.003(2) -0.001(2)
C45 0.082(3) 0.051(2) 0.043(2) -0.0154(19) 0.012(2) -0.011(2)
C46 0.065(3) 0.047(2) 0.033(2) -0.0053(16) 0.0102(19) -0.0088(18)
C47 0.050(2) 0.048(2) 0.0249(19) 0.0011(15) 0.0074(17) 0.0044(17)
C48 0.070(3) 0.064(3) 0.056(3) 0.016(2) 0.000(2) 0.017(2)
C49 0.048(2) 0.044(2) 0.043(2) -0.0004(17) -0.0016(18) 0.0024(17)
C50 0.045(2) 0.045(2) 0.045(2) -0.0015(17) 0.0132(18) -0.0019(16)
C51 0.066(3) 0.058(3) 0.050(3) -0.005(2) 0.012(2) 0.016(2)
C52 0.056(2) 0.048(2) 0.046(2) -0.0095(18) 0.017(2) -0.0138(18)
C53 0.052(8) 0.051(3) 0.046(3) -0.003(3) 0.016(6) -0.023(6)
C54 0.077(5) 0.071(5) 0.055(4) 0.017(3) 0.006(4) 0.002(4)
C53A 0.052(8) 0.051(3) 0.046(3) -0.003(3) 0.016(6) -0.023(6)
C54A 0.077(5) 0.071(5) 0.055(4) 0.017(3) 0.006(4) 0.002(4)
N1 0.0339(15) 0.0452(17) 0.0312(16) -0.0007(13) 0.0025(13) -0.0007(12)
N2 0.0469(17) 0.0414(17) 0.0355(18) -0.0012(13) -0.0027(14) 0.0016(14)
N3 0.0404(16) 0.0392(16) 0.0276(16) -0.0009(12) 0.0019(13) 0.0040(12)
N4 0.118(3) 0.0372(18) 0.0360(19) -0.0073(14) 0.021(2) -0.0241(19)
I1 0.0683(2) 0.0670(2) 0.05216(19) -0.01505(14) 0.01849(15) -0.01846(14)
I2 0.06643(19) 0.04598(17) 0.05131(18) 0.00822(12) 0.00903(14) 0.01059(12)

loop_
_atom_type_symbol
_atom_type_description
_atom_type_scat_dispersion_real
_atom_type_scat_dispersion_imag
_atom_type_scat_source
C C 0.0033 0.0016 'International Tables Vol C Tables 4.2.6.8 and 6.1.1.4'
H H 0.0000 0.0000 'International Tables Vol C Tables 4.2.6.8 and 6.1.1.4'
N N 0.0061 0.0033 'International Tables Vol C Tables 4.2.6.8 and 6.1.1.4'
I I -0.4742 1.8119 'International Tables Vol C Tables 4.2.6.8 and 6.1.1.4'

loop_
_geom_angle_atom_site_label_1
_geom_angle_atom_site_label_2
_geom_angle_atom_site_label_3
_geom_angle
C2 C1 C6 123.4(4)
C2 C1 N1 127.9(3)
C6 C1 N1 108.7(3)
C1 C2 C3 116.1(4)
C1 C2 H2A 122.0
C3 C2 H2A 122.0
C4 C3 C2 121.7(4)
C4 C3 H3A 119.1
C2 C3 H3A 119.1
C3 C4 C5 120.9(4)
C3 C4 H4A 119.5
C5 C4 H4A 119.5
C6 C5 C4 118.4(4)
C6 C5 H5A 120.8
C4 C5 H5A 120.8
C5 C6 C1 119.5(3)
C5 C6 C7 131.4(3)
C1 C6 C7 109.1(3)
C6 C7 C8 101.5(3)
C6 C7 C23 111.6(3)
C8 C7 C23 113.9(3)
C6 C7 C22 108.6(3)
C8 C7 C22 109.3(3)
C23 C7 C22 111.4(3)
N1 C8 C9 121.9(3)
N1 C8 C7 109.0(3)
C9 C8 C7 129.0(3)
C10 C9 C8 126.6(3)
C10 C9 H9A 116.7
C8 C9 H9A 116.7
C9 C10 C11 120.9(4)
C9 C10 H10A 119.5
C11 C10 H10A 119.5
C12 C11 C10 127.6(4)
C12 C11 H11A 116.2
C10 C11 H11A 116.2
N2 C12 C11 121.9(3)
N2 C12 C13 108.8(3)
C11 C12 C13 129.3(4)
C14 C13 C24 109.3(3)
C14 C13 C25 111.5(3)
C24 C13 C25 111.5(4)
C14 C13 C12 101.0(3)
C24 C13 C12 110.2(3)
C25 C13 C12 112.9(3)
C15 C14 C19 119.8(4)
C15 C14 C13 130.2(4)
C19 C14 C13 109.9(3)
C14 C15 C16 118.0(5)
C14 C15 H15A 121.0
C16 C15 H15A 121.0
C17 C16 C15 121.2(5)
C17 C16 H16A 119.4
C15 C16 H16A 119.4
C16 C17 C18 122.0(5)
C16 C17 H17A 119.0
C18 C17 H17A 119.0
C19 C18 C17 115.8(5)
C19 C18 H18A 122.1
C17 C18 H18A 122.1
C14 C19 C18 123.1(4)
C14 C19 N2 108.7(3)
C18 C19 N2 128.2(4)
N1 C20 C21 112.0(4)
N1 C20 H20B 109.2
C21 C20 H20B 109.2
N1 C20 H20A 109.2
C21 C20 H20A 109.2
H20B C20 H20A 107.9
C20 C21 H21C 109.5
C20 C21 H21B 109.5
H21C C21 H21B 109.5
C20 C21 H21A 109.5
H21C C21 H21A 109.5
H21B C21 H21A 109.5
C7 C22 H22A 109.5
C7 C22 H22B 109.5
H22A C22 H22B 109.5
C7 C22 H22C 109.5
H22A C22 H22C 109.5
H22B C22 H22C 109.5
C7 C23 H23A 109.5
C7 C23 H23B 109.5
H23A C23 H23B 109.5
C7 C23 H23C 109.5
H23A C23 H23C 109.5
H23B C23 H23C 109.5
C13 C24 H24A 109.5
C13 C24 H24B 109.5
H24A C24 H24B 109.5
C13 C24 H24C 109.5
H24A C24 H24C 109.5
H24B C24 H24C 109.5
C13 C25 H25C 109.5
C13 C25 H25B 109.5
H25C C25 H25B 109.5
C13 C25 H25A 109.5
H25C C25 H25A 109.5
H25B C25 H25A 109.5
N2 C26 C27 110.9(4)
N2 C26 H26A 109.5
C27 C26 H26A 109.5
N2 C26 H26B 109.5
C27 C26 H26B 109.5
H26A C26 H26B 108.0
C26 C27 H27A 109.5
C26 C27 H27B 109.5
H27A C27 H27B 109.5
C26 C27 H27C 109.5
H27A C27 H27C 109.5
H27B C27 H27C 109.5
C33 C28 C29 122.6(4)
C33 C28 N3 109.1(3)
C29 C28 N3 128.3(3)
C28 C29 C30 116.1(4)
C28 C29 H29A 121.9
C30 C29 H29A 121.9
C31 C30 C29 121.8(4)
C31 C30 H30A 119.1
C29 C30 H30A 119.1
C30 C31 C32 120.7(4)
C30 C31 H31A 119.6
C32 C31 H31A 119.6
C33 C32 C31 118.1(4)
C33 C32 H32A 121.0
C31 C32 H32A 121.0
C32 C33 C28 120.6(3)
C32 C33 C34 130.2(3)
C28 C33 C34 109.3(3)
C33 C34 C35 101.5(3)
C33 C34 C50 109.9(3)
C35 C34 C50 112.1(3)
C33 C34 C49 110.0(3)
C35 C34 C49 110.5(3)
C50 C34 C49 112.3(3)
N3 C35 C36 122.7(3)
N3 C35 C34 108.9(3)
C36 C35 C34 128.5(3)
C35 C36 C37 125.5(3)
C35 C36 H36A 117.2
C37 C36 H36A 117.2
C38 C37 C36 122.3(3)
C38 C37 H37A 118.9
C36 C37 H37A 118.9
C39 C38 C37 125.8(3)
C39 C38 H38A 117.1
C37 C38 H38A 117.1
N4 C39 C38 122.4(3)
N4 C39 C40 108.0(3)
C38 C39 C40 129.5(3)
C41 C40 C39 101.9(3)
C41 C40 C51 110.3(3)
C39 C40 C51 113.4(3)
C41 C40 C52 109.4(3)
C39 C40 C52 110.2(3)
C51 C40 C52 111.2(3)
C42 C41 C46 120.3(4)
C42 C41 C40 131.3(4)
C46 C41 C40 108.5(3)
C41 C42 C43 117.9(4)
C41 C42 H42A 121.1
C43 C42 H42A 121.1
C44 C43 C42 121.3(4)
C44 C43 H43A 119.4
C42 C43 H43A 119.4
C45 C44 C43 121.5(4)
C45 C44 H44A 119.3
C43 C44 H44A 119.3
C44 C45 C46 116.8(4)
C44 C45 H45A 121.6
C46 C45 H45A 121.6
C45 C46 N4 128.8(4)
C45 C46 C41 122.3(4)
N4 C46 C41 108.9(3)
N3 C47 C48 111.6(3)
N3 C47 H47A 109.3
C48 C47 H47A 109.3
N3 C47 H47B 109.3
C48 C47 H47B 109.3
H47A C47 H47B 108.0
C47 C48 H48A 109.5
C47 C48 H48B 109.5
H48A C48 H48B 109.5
C47 C48 H48C 109.5
H48A C48 H48C 109.5
H48B C48 H48C 109.5
C34 C49 H49A 109.5
C34 C49 H49B 109.5
H49A C49 H49B 109.5
C34 C49 H49C 109.5
H49A C49 H49C 109.5
H49B C49 H49C 109.5
C34 C50 H50A 109.5
C34 C50 H50B 109.5
H50A C50 H50B 109.5
C34 C50 H50C 109.5
H50A C50 H50C 109.5
H50B C50 H50C 109.5
C40 C51 H51A 109.5
C40 C51 H51B 109.5
H51A C51 H51B 109.5
C40 C51 H51C 109.5
H51A C51 H51C 109.5
H51B C51 H51C 109.5
C40 C52 H52A 109.5
C40 C52 H52B 109.5
H52A C52 H52B 109.5
C40 C52 H52C 109.5
H52A C52 H52C 109.5
H52B C52 H52C 109.5
N4 C53 C54 98.4(7)
N4 C53 H53B 112.1
C54 C53 H53B 112.1
N4 C53 H53A 112.1
C54 C53 H53A 112.1
H53B C53 H53A 109.7
C53 C54 H54C 109.5
C53 C54 H54B 109.5
H54C C54 H54B 109.5
C53 C54 H54A 109.5
H54C C54 H54A 109.5
H54B C54 H54A 109.5
C54A C53A N4 103.9(8)
C54A C53A H53C 111.0
N4 C53A H53C 111.0
C54A C53A H53D 111.0
N4 C53A H53D 111.0
H53C C53A H53D 109.0
C53A C54A H54D 109.5
C53A C54A H54E 109.5
H54D C54A H54E 109.5
C53A C54A H54F 109.5
H54D C54A H54F 109.5
H54E C54A H54F 109.5
C8 N1 C1 111.4(3)
C8 N1 C20 125.7(3)
C1 N1 C20 122.9(3)
C12 N2 C19 111.5(3)
C12 N2 C26 125.1(3)
C19 N2 C26 122.5(3)
C35 N3 C28 111.3(3)
C35 N3 C47 125.7(3)
C28 N3 C47 122.9(3)
C39 N4 C46 112.6(3)
C39 N4 C53 124.6(6)
C46 N4 C53 121.8(6)
C39 N4 C53A 124.8(6)
C46 N4 C53A 120.0(6)

loop_
_geom_bond_atom_site_label_1
_geom_bond_atom_site_label_2
_geom_bond_distance
C1 C2 1.374(5)
C1 C6 1.389(5)
C1 N1 1.420(5)
C2 C3 1.390(6)
C2 H2A 0.9500
C3 C4 1.378(6)
C3 H3A 0.9500
C4 C5 1.388(6)
C4 H4A 0.9500
C5 C6 1.377(5)
C5 H5A 0.9500
C6 C7 1.510(5)
C7 C8 1.530(5)
C7 C23 1.531(5)
C7 C22 1.548(5)
C8 N1 1.343(4)
C8 C9 1.391(5)
C9 C10 1.380(5)
C9 H9A 0.9500
C10 C11 1.394(5)
C10 H10A 0.9500
C11 C12 1.379(5)
C11 H11A 0.9500
C12 N2 1.348(5)
C12 C13 1.541(5)
C13 C14 1.506(5)
C13 C24 1.534(6)
C13 C25 1.535(6)
C14 C15 1.383(6)
C14 C19 1.383(6)
C15 C16 1.383(7)
C15 H15A 0.9500
C16 C17 1.375(8)
C16 H16A 0.9500
C17 C18 1.386(7)
C17 H17A 0.9500
C18 C19 1.386(6)
C18 H18A 0.9500
C19 N2 1.411(5)
C20 N1 1.477(4)
C20 C21 1.497(6)
C20 H20B 0.9900
C20 H20A 0.9900
C21 H21C 0.9800
C21 H21B 0.9800
C21 H21A 0.9800
C22 H22A 0.9800
C22 H22B 0.9800
C22 H22C 0.9800
C23 H23A 0.9800
C23 H23B 0.9800
C23 H23C 0.9800
C24 H24A 0.9800
C24 H24B 0.9800
C24 H24C 0.9800
C25 H25C 0.9800
C25 H25B 0.9800
C25 H25A 0.9800
C26 N2 1.466(5)
C26 C27 1.502(7)
C26 H26A 0.9900
C26 H26B 0.9900
C27 H27A 0.9800
C27 H27B 0.9800
C27 H27C 0.9800
C28 C33 1.379(5)
C28 C29 1.381(5)
C28 N3 1.411(5)
C29 C30 1.390(6)
C29 H29A 0.9500
C30 C31 1.380(7)
C30 H30A 0.9500
C31 C32 1.385(6)
C31 H31A 0.9500
C32 C33 1.373(5)
C32 H32A 0.9500
C33 C34 1.509(5)
C34 C35 1.527(5)
C34 C50 1.537(5)
C34 C49 1.548(5)
C35 N3 1.346(4)
C35 C36 1.384(5)
C36 C37 1.387(5)
C36 H36A 0.9500
C37 C38 1.383(5)
C37 H37A 0.9500
C38 C39 1.376(5)
C38 H38A 0.9500
C39 N4 1.351(5)
C39 C40 1.527(5)
C40 C41 1.516(5)
C40 C51 1.530(5)
C40 C52 1.544(5)
C41 C42 1.362(5)
C41 C46 1.396(5)
C42 C43 1.391(6)
C42 H42A 0.9500
C43 C44 1.378(7)
C43 H43A 0.9500
C44 C45 1.375(6)
C44 H44A 0.9500
C45 C46 1.378(6)
C45 H45A 0.9500
C46 N4 1.390(5)
C47 N3 1.466(4)
C47 C48 1.505(6)
C47 H47A 0.9900
C47 H47B 0.9900
C48 H48A 0.9800
C48 H48B 0.9800
C48 H48C 0.9800
C49 H49A 0.9800
C49 H49B 0.9800
C49 H49C 0.9800
C50 H50A 0.9800
C50 H50B 0.9800
C50 H50C 0.9800
C51 H51A 0.9800
C51 H51B 0.9800
C51 H51C 0.9800
C52 H52A 0.9800
C52 H52B 0.9800
C52 H52C 0.9800
C53 N4 1.473(11)
C53 C54 1.533(11)
C53 H53B 0.9900
C53 H53A 0.9900
C54 H54C 0.9800
C54 H54B 0.9800
C54 H54A 0.9800
C53A C54A 1.507(11)
C53A N4 1.536(12)
C53A H53C 0.9900
C53A H53D 0.9900
C54A H54D 0.9800
C54A H54E 0.9800
C54A H54F 0.9800

loop_
_geom_torsion_atom_site_label_1
_geom_torsion_atom_site_label_2
_geom_torsion_atom_site_label_3
_geom_torsion_atom_site_label_4
_geom_torsion
C6 C1 C2 C3 1.2(6)
N1 C1 C2 C3 -177.0(4)
C1 C2 C3 C4 0.4(6)
C2 C3 C4 C5 -1.7(7)
C3 C4 C5 C6 1.4(6)
C4 C5 C6 C1 0.2(6)
C4 C5 C6 C7 -178.0(4)
C2 C1 C6 C5 -1.5(6)
N1 C1 C6 C5 177.0(3)
C2 C1 C6 C7 177.0(3)
N1 C1 C6 C7 -4.5(4)
C5 C6 C7 C8 -176.7(4)
C1 C6 C7 C8 5.0(4)
C5 C6 C7 C23 -55.1(5)
C1 C6 C7 C23 126.6(3)
C5 C6 C7 C22 68.2(5)
C1 C6 C7 C22 -110.2(3)
C6 C7 C8 N1 -3.8(4)
C23 C7 C8 N1 -123.9(3)
C22 C7 C8 N1 110.8(3)
C6 C7 C8 C9 175.7(4)
C23 C7 C8 C9 55.7(5)
C22 C7 C8 C9 -69.7(5)
N1 C8 C9 C10 179.4(4)
C7 C8 C9 C10 -0.1(6)
C8 C9 C10 C11 -178.1(4)
C9 C10 C11 C12 178.9(4)
C10 C11 C12 N2 -179.2(4)
C10 C11 C12 C13 -1.2(7)
N2 C12 C13 C14 -1.6(4)
C11 C12 C13 C14 -179.8(4)
N2 C12 C13 C24 113.9(4)
C11 C12 C13 C24 -64.3(5)
N2 C12 C13 C25 -120.7(4)
C11 C12 C13 C25 61.1(5)
C24 C13 C14 C15 62.7(6)
C25 C13 C14 C15 -61.0(6)
C12 C13 C14 C15 178.8(5)
C24 C13 C14 C19 -114.0(4)
C25 C13 C14 C19 122.3(4)
C12 C13 C14 C19 2.1(4)
C19 C14 C15 C16 -2.0(7)
C13 C14 C15 C16 -178.5(5)
C14 C15 C16 C17 1.6(9)
C15 C16 C17 C18 -0.3(9)
C16 C17 C18 C19 -0.6(7)
C15 C14 C19 C18 1.2(6)
C13 C14 C19 C18 178.3(4)
C15 C14 C19 N2 -179.0(4)
C13 C14 C19 N2 -1.9(4)
C17 C18 C19 C14 0.1(6)
C17 C18 C19 N2 -179.6(4)
C33 C28 C29 C30 0.2(6)
N3 C28 C29 C30 -179.1(4)
C28 C29 C30 C31 0.5(7)
C29 C30 C31 C32 -0.5(7)
C30 C31 C32 C33 -0.1(7)
C31 C32 C33 C28 0.7(6)
C31 C32 C33 C34 178.5(4)
C29 C28 C33 C32 -0.8(6)
N3 C28 C33 C32 178.6(3)
C29 C28 C33 C34 -179.0(3)
N3 C28 C33 C34 0.4(4)
C32 C33 C34 C35 -179.6(4)
C28 C33 C34 C35 -1.6(4)
C32 C33 C34 C50 61.6(5)
C28 C33 C34 C50 -120.5(3)
C32 C33 C34 C49 -62.6(5)
C28 C33 C34 C49 115.4(3)
C33 C34 C35 N3 2.3(4)
C50 C34 C35 N3 119.5(3)
C49 C34 C35 N3 -114.3(3)
C33 C34 C35 C36 -176.9(3)
C50 C34 C35 C36 -59.7(5)
C49 C34 C35 C36 66.4(5)
N3 C35 C36 C37 177.7(3)
C34 C35 C36 C37 -3.2(6)
C35 C36 C37 C38 176.4(4)
C36 C37 C38 C39 -178.0(4)
C37 C38 C39 N4 177.2(4)
C37 C38 C39 C40 -2.9(7)
N4 C39 C40 C41 2.2(4)
C38 C39 C40 C41 -177.6(4)
N4 C39 C40 C51 120.7(4)
C38 C39 C40 C51 -59.1(6)
N4 C39 C40 C52 -113.8(4)
C38 C39 C40 C52 66.3(5)
C39 C40 C41 C42 177.9(4)
C51 C40 C41 C42 57.3(5)
C52 C40 C41 C42 -65.4(5)
C39 C40 C41 C46 -2.6(4)
C51 C40 C41 C46 -123.2(4)
C52 C40 C41 C46 114.1(4)
C46 C41 C42 C43 -0.6(6)
C40 C41 C42 C43 178.8(4)
C41 C42 C43 C44 -0.2(6)
C42 C43 C44 C45 1.0(7)
C43 C44 C45 C46 -0.8(7)
C44 C45 C46 N4 179.0(5)
C44 C45 C46 C41 0.0(7)
C42 C41 C46 C45 0.8(7)
C40 C41 C46 C45 -178.8(4)
C42 C41 C46 N4 -178.4(4)
C40 C41 C46 N4 2.0(5)
C9 C8 N1 C1 -178.2(3)
C7 C8 N1 C1 1.4(4)
C9 C8 N1 C20 4.6(6)
C7 C8 N1 C20 -175.9(3)
C2 C1 N1 C8 -179.6(4)
C6 C1 N1 C8 2.0(4)
C2 C1 N1 C20 -2.3(6)
C6 C1 N1 C20 179.3(3)
C21 C20 N1 C8 84.8(5)
C21 C20 N1 C1 -92.1(5)
C11 C12 N2 C19 178.9(3)
C13 C12 N2 C19 0.6(4)
C11 C12 N2 C26 9.9(6)
C13 C12 N2 C26 -168.5(3)
C14 C19 N2 C12 0.8(4)
C18 C19 N2 C12 -179.4(4)
C14 C19 N2 C26 170.2(4)
C18 C19 N2 C26 -10.0(6)
C27 C26 N2 C12 77.7(5)
C27 C26 N2 C19 -90.2(5)
C36 C35 N3 C28 177.1(3)
C34 C35 N3 C28 -2.2(4)
C36 C35 N3 C47 0.2(5)
C34 C35 N3 C47 -179.1(3)
C33 C28 N3 C35 1.2(4)
C29 C28 N3 C35 -179.4(4)
C33 C28 N3 C47 178.1(3)
C29 C28 N3 C47 -2.4(6)
C48 C47 N3 C35 89.8(4)
C48 C47 N3 C28 -86.7(4)
C38 C39 N4 C46 178.7(4)
C40 C39 N4 C46 -1.2(5)
C38 C39 N4 C53 9.9(9)
C40 C39 N4 C53 -169.9(6)
C38 C39 N4 C53A -19.6(8)
C40 C39 N4 C53A 160.5(6)
C45 C46 N4 C39 -179.6(5)
C41 C46 N4 C39 -0.5(6)
C45 C46 N4 C53 -10.5(9)
C41 C46 N4 C53 168.6(6)
C45 C46 N4 C53A 17.7(8)
C41 C46 N4 C53A -163.2(6)
C54 C53 N4 C39 -92.3(10)
C54 C53 N4 C46 99.9(9)
C54A C53A N4 C39 105.7(9)
C54A C53A N4 C46 -93.9(9)
